data_2108680
loop_
_publ_author_name
'Evtushenko, Diana N.'
'Arkhipov, Sergey G.'
'Fateev, Alexander V.'
'Izaak, Tatyana I.'
'Egorova, Lidia A.'
'Skorik, Nina A.'
'Vodyankina, Olga V.'
'Boldyreva, Elena V.'

_publ_section_title
;
 A cocrystal of <small>L</small>-ascorbic acid with picolinic acid: the
 role of O---H&#x00B7;&#x00B7;&#x00B7;O, N---H&#x00B7;&#x00B7;&#x00B7;O
 and C---H&#x00B7;&#x00B7;&#x00B7;O hydrogen bonds and
 <small>L</small>-ascorbic acid conformation in structure stabilization
;
_journal_coeditor_code PX5026
_journal_issue 6
_journal_name_full 'Acta Crystallographica Section B'
_journal_page_first
;
;
_journal_paper_doi 10.1107/S2052520620012421
_journal_volume 76
_journal_year 2020
_chemical_absolute_configuration syn
_chemical_formula_moiety 'C6 H8 O6, C6 H5 N O2'
_chemical_formula_sum 'C12 H13 N O8'
_chemical_formula_weight 299.23
_chemical_melting_point 455.6
_chemical_name_systematic 'L-ascorbic acid picolinic acid cocrystal'
_space_group_crystal_system orthorhombic
_space_group_IT_number 18
_space_group_name_Hall 'P 2 2ab'
_space_group_name_H-M_alt 'P 21 21 2'
_atom_sites_solution_hydrogens difmap
_atom_sites_solution_primary dual
_audit_creation_date 2020-08-27
_audit_creation_method
;
Olex2 1.2
(compiled 2018.05.29 svn.r3508 for OlexSys, GUI svn.r5506)
;
_cell_angle_alpha 90
_cell_angle_beta 90
_cell_angle_gamma 90
_cell_formula_units_Z 4
_cell_length_a 29.1612(4)
_cell_length_b 9.20700(10)
_cell_length_c 4.73870(10)
_cell_measurement_reflns_used 13377
_cell_measurement_temperature 293(2)
_cell_measurement_theta_max 31.4730
_cell_measurement_theta_min 2.0830
_cell_volume 1272.28(3)
_computing_cell_refinement
;
CrysAlisPro, Agilent Technologies,
Version 1.171.37.35 (release 13-08-2014 CrysAlis171 .NET)
(compiled Aug 13 2014,18:06:01)
;
_computing_data_collection
;
CrysAlisPro, Agilent Technologies,
Version 1.171.37.35 (release 13-08-2014 CrysAlis171 .NET)
(compiled Aug 13 2014,18:06:01)
;
_computing_data_reduction
;
CrysAlisPro, Agilent Technologies,
Version 1.171.37.35 (release 13-08-2014 CrysAlis171 .NET)
(compiled Aug 13 2014,18:06:01)
;
_computing_molecular_graphics 'Olex2 (Dolomanov et al., 2009)'
_computing_publication_material 'Olex2 (Dolomanov et al., 2009)'
_computing_structure_refinement 'ShelXL (Sheldrick, 2015)'
_computing_structure_solution 'ShelXT (Sheldrick, 2015)'
_diffrn_ambient_temperature 293(2)
_diffrn_detector_area_resol_mean 10.3457
_diffrn_detector_type Ruby
_diffrn_measured_fraction_theta_full 0.999
_diffrn_measured_fraction_theta_max 0.972
_diffrn_measurement_details
;
#__ type_ start__ end____ width___ exp.time_
  1 omega    5.00   76.00   0.5000   20.0000
omega____ theta____ kappa____ phi______ frames
    -       31.1406  -99.0000  -30.0000 142

#__ type_ start__ end____ width___ exp.time_
  2 omega    6.00   73.00   0.5000   20.0000
omega____ theta____ kappa____ phi______ frames
    -       31.1406  -99.0000 -150.0000 134

#__ type_ start__ end____ width___ exp.time_
  3 omega   57.00  125.00   0.5000   20.0000
omega____ theta____ kappa____ phi______ frames
    -       31.1406    0.0000 -180.0000 136

#__ type_ start__ end____ width___ exp.time_
  4 omega  -62.00   16.00   0.5000   20.0000
omega____ theta____ kappa____ phi______ frames
    -       31.1406    0.0000 -180.0000 156

#__ type_ start__ end____ width___ exp.time_
  5 omega   97.00  133.00   0.5000   20.0000
omega____ theta____ kappa____ phi______ frames
    -       31.1406  145.0000 -137.0000 72

#__ type_ start__ end____ width___ exp.time_
  6 omega -140.00   14.00   0.5000   20.0000
omega____ theta____ kappa____ phi______ frames
    -      -31.7656  -77.0000 -120.0000 308

#__ type_ start__ end____ width___ exp.time_
  7 omega  -47.00   63.00   0.5000   20.0000
omega____ theta____ kappa____ phi______ frames
    -      -31.7656   37.0000  120.0000 220

#__ type_ start__ end____ width___ exp.time_
  8 omega -136.00   14.00   0.5000   20.0000
omega____ theta____ kappa____ phi______ frames
    -      -31.7656  -77.0000    0.0000 300

#__ type_ start__ end____ width___ exp.time_
  9 omega -140.00  -56.00   0.5000   20.0000
omega____ theta____ kappa____ phi______ frames
    -      -31.7656  -77.0000  120.0000 168
;
_diffrn_measurement_device 'four-circle diffractometer'
_diffrn_measurement_device_type 'Xcalibur, Ruby, Gemini ultra'
_diffrn_measurement_method '\w scans'
_diffrn_radiation_type MoK\a
_diffrn_radiation_wavelength 0.71073
_diffrn_reflns_av_R_equivalents 0.0200
_diffrn_reflns_av_unetI/netI 0.0132
_diffrn_reflns_Laue_measured_fraction_full 0.999
_diffrn_reflns_Laue_measured_fraction_max 0.972
_diffrn_reflns_limit_h_max 41
_diffrn_reflns_limit_h_min -42
_diffrn_reflns_limit_k_max 13
_diffrn_reflns_limit_k_min -13
_diffrn_reflns_limit_l_max 7
_diffrn_reflns_limit_l_min -7
_diffrn_reflns_number 23240
_diffrn_reflns_point_group_measured_fraction_full 1.000
_diffrn_reflns_point_group_measured_fraction_max 0.960
_diffrn_reflns_theta_full 25.242
_diffrn_reflns_theta_max 31.931
_diffrn_reflns_theta_min 2.320
_exptl_absorpt_coefficient_mu 0.134
_exptl_absorpt_correction_T_max 1.00000
_exptl_absorpt_correction_T_min 0.93264
_exptl_absorpt_correction_type multi-scan
_exptl_absorpt_process_details
;
CrysAlisPro, Agilent Technologies,
Version 1.171.37.35 (release 13-08-2014 CrysAlis171 .NET)
(compiled Aug 13 2014,18:06:01)
Empirical absorption correction using spherical harmonics,
 implemented in SCALE3 ABSPACK scaling algorithm.
Empirical absorption correction using spherical harmonics,
 implemented in SCALE3 ABSPACK scaling algorithm.
;
_exptl_crystal_colour 'clear light yellow'
_exptl_crystal_colour_lustre clear
_exptl_crystal_colour_modifier light
_exptl_crystal_colour_primary yellow
_exptl_crystal_density_diffrn 1.562
_exptl_crystal_description block
_exptl_crystal_F_000 624
_exptl_crystal_size_max 0.4496
_exptl_crystal_size_mid 0.3366
_exptl_crystal_size_min 0.2778
_refine_diff_density_max 0.278
_refine_diff_density_min -0.122
_refine_diff_density_rms 0.036
_refine_ls_abs_structure_details
;
 Flack x determined using 1551 quotients [(I+)-(I-)]/[(I+)+(I-)]
 (Parsons, Flack and Wagner, Acta Cryst. B69 (2013) 249-259).
;
_refine_ls_abs_structure_Flack -0.4(2)
_refine_ls_extinction_method none
_refine_ls_goodness_of_fit_ref 1.047
_refine_ls_hydrogen_treatment refxyz
_refine_ls_matrix_type full
_refine_ls_number_parameters 229
_refine_ls_number_reflns 4223
_refine_ls_number_restraints 0
_refine_ls_restrained_S_all 1.047
_refine_ls_R_factor_all 0.0351
_refine_ls_R_factor_gt 0.0324
_refine_ls_shift/su_max 0.001
_refine_ls_shift/su_mean 0.000
_refine_ls_structure_factor_coef Fsqd
_refine_ls_weighting_details 'w=1/[\s^2^(Fo^2^)+(0.0502P)^2^+0.1136P] where P=(Fo^2^+2Fc^2^)/3'
_refine_ls_weighting_scheme calc
_refine_ls_wR_factor_gt 0.0840
_refine_ls_wR_factor_ref 0.0863
_reflns_Friedel_coverage 0.687
_reflns_Friedel_fraction_full 1.000
_reflns_Friedel_fraction_max 0.943
_reflns_number_gt 3979
_reflns_number_total 4223
_reflns_threshold_expression 'I > 2\s(I)'
_cod_data_source_file px5026sup1.cif
_cod_data_source_block picasc_293
_cod_database_code 2108680
_shelx_shelxl_version_number 2018/3
_shelx_space_group_comment
;
The symmetry employed for this shelxl refinement is uniquely defined
by the following loop, which should always be used as a source of
symmetry information in preference to the above space-group names.
They are only intended as comments.
;
_olex2_refinement_description
;
1. Fixed Uiso
 At 1.2 times of:
  All C(H,H,H,H,H,H,H,H,H) groups
 At 1.5 times of:
  All C(H,H,H,H) groups
;
_olex2_submission_special_instructions 'No special instructions were received'

loop_
_space_group_symop_operation_xyz
'x, y, z'
'-x, -y, z'
'-x+1/2, y+1/2, -z'
'x+1/2, -y+1/2, -z'

loop_
_atom_site_label
_atom_site_type_symbol
_atom_site_fract_x
_atom_site_fract_y
_atom_site_fract_z
_atom_site_U_iso_or_equiv
_atom_site_adp_type
_atom_site_occupancy
_atom_site_site_symmetry_order
_atom_site_calc_flag
_atom_site_refinement_flags_posn
_atom_site_refinement_flags_adp
_atom_site_refinement_flags_occupancy
_atom_site_disorder_assembly
_atom_site_disorder_group
O5 O 0.53551(4) 0.85762(11) 0.3122(2) 0.0320(2) Uani 1 1 d . . . . .
O1 O 0.57762(3) 0.75676(12) -0.1822(2) 0.0321(2) Uani 1 1 d . . . . .
O4 O 0.57112(3) 0.48770(12) 0.3560(3) 0.0367(3) Uani 1 1 d . . . . .
O8 O 0.68675(4) 0.40952(13) 0.5803(3) 0.0404(3) Uani 1 1 d . . . . .
O6 O 0.44292(3) 0.86978(14) 0.1177(3) 0.0417(3) Uani 1 1 d . . . . .
O3 O 0.67107(3) 0.61440(14) 0.2135(3) 0.0411(3) Uani 1 1 d . . . . .
O7 O 0.61635(4) 0.33680(13) 0.7035(3) 0.0418(3) Uani 1 1 d . . . . .
O2 O 0.65114(4) 0.82685(14) -0.2169(3) 0.0463(3) Uani 1 1 d . . . . .
N1 N 0.64974(4) 0.15715(13) 1.0929(3) 0.0292(2) Uani 1 1 d . . . . .
C3 C 0.58697(4) 0.58642(14) 0.1746(3) 0.0266(2) Uani 1 1 d . . . . .
C2 C 0.62859(4) 0.64111(15) 0.1163(3) 0.0277(2) Uani 1 1 d . . . . .
C7 C 0.67926(4) 0.24026(15) 0.9482(3) 0.0273(2) Uani 1 1 d . . . . .
C1 C 0.62330(5) 0.74994(16) -0.1048(3) 0.0299(3) Uani 1 1 d . . . . .
C5 C 0.51530(4) 0.74096(15) 0.1585(3) 0.0280(2) Uani 1 1 d . . . . .
C12 C 0.65901(5) 0.33915(14) 0.7241(3) 0.0286(2) Uani 1 1 d . . . . .
C4 C 0.55173(4) 0.65797(15) -0.0087(3) 0.0274(2) Uani 1 1 d . . . . .
C11 C 0.66330(5) 0.06151(16) 1.2900(3) 0.0341(3) Uani 1 1 d . . . . .
C6 C 0.47908(5) 0.80321(18) -0.0355(3) 0.0347(3) Uani 1 1 d . . . . .
C8 C 0.72550(5) 0.22899(19) 1.0040(4) 0.0370(3) Uani 1 1 d . . . . .
C10 C 0.70921(6) 0.04742(18) 1.3512(3) 0.0388(3) Uani 1 1 d . . . . .
C9 C 0.74042(5) 0.1324(2) 1.2087(4) 0.0428(4) Uani 1 1 d . . . . .
H5A H 0.5000(8) 0.673(3) 0.291(4) 0.051 Uiso 1 1 d R . . . .
H4A H 0.5382(7) 0.585(3) -0.136(5) 0.051 Uiso 1 1 d R . . . .
H11 H 0.6402(8) 0.005(2) 1.379(5) 0.051 Uiso 1 1 d R . . . .
H6 H 0.4519(8) 0.948(3) 0.190(6) 0.064 Uiso 1 1 d R . . . .
H8 H 0.7471(7) 0.285(3) 0.905(5) 0.051 Uiso 1 1 d R . . . .
H1 H 0.6205(8) 0.170(2) 1.059(5) 0.051 Uiso 1 1 d R . . . .
H6A H 0.4651(8) 0.727(3) -0.146(5) 0.051 Uiso 1 1 d R . . . .
H6B H 0.4928(7) 0.871(3) -0.170(5) 0.051 Uiso 1 1 d R . . . .
H9 H 0.7729(7) 0.123(2) 1.248(5) 0.051 Uiso 1 1 d R . . . .
H3 H 0.6717(9) 0.541(3) 0.343(6) 0.064 Uiso 1 1 d R . . . .
H10 H 0.7197(8) -0.023(2) 1.486(5) 0.051 Uiso 1 1 d R . . . .
H4 H 0.5921(9) 0.446(3) 0.470(6) 0.064 Uiso 1 1 d R . . . .
H5 H 0.5506(8) 0.830(3) 0.447(6) 0.064 Uiso 1 1 d R . . . .

loop_
_atom_site_aniso_label
_atom_site_aniso_U_11
_atom_site_aniso_U_22
_atom_site_aniso_U_33
_atom_site_aniso_U_23
_atom_site_aniso_U_13
_atom_site_aniso_U_12
O5 0.0367(5) 0.0309(5) 0.0283(5) 0.0016(4) -0.0080(4) 0.0016(4)
O1 0.0312(4) 0.0383(5) 0.0267(4) 0.0084(4) -0.0004(4) 0.0021(4)
O4 0.0273(4) 0.0347(5) 0.0479(6) 0.0175(5) -0.0028(4) -0.0022(4)
O8 0.0349(5) 0.0431(6) 0.0433(6) 0.0170(5) -0.0034(5) -0.0048(5)
O6 0.0227(4) 0.0391(6) 0.0633(8) -0.0121(6) -0.0017(5) 0.0007(4)
O3 0.0238(4) 0.0512(6) 0.0482(6) 0.0194(6) -0.0009(4) -0.0003(4)
O7 0.0286(5) 0.0495(6) 0.0475(6) 0.0201(6) -0.0028(4) 0.0034(4)
O2 0.0408(6) 0.0527(7) 0.0456(6) 0.0200(6) 0.0069(5) -0.0049(5)
N1 0.0261(5) 0.0307(5) 0.0309(5) 0.0050(4) -0.0001(4) 0.0012(4)
C3 0.0257(5) 0.0244(5) 0.0299(6) 0.0028(5) -0.0005(5) 0.0006(4)
C2 0.0263(5) 0.0295(6) 0.0274(5) 0.0034(5) 0.0004(4) 0.0016(5)
C7 0.0266(5) 0.0282(6) 0.0269(5) 0.0030(5) -0.0003(4) 0.0024(4)
C1 0.0308(6) 0.0333(6) 0.0257(5) 0.0040(5) 0.0024(5) 0.0016(5)
C5 0.0248(5) 0.0276(5) 0.0315(6) 0.0041(5) -0.0003(4) -0.0008(4)
C12 0.0319(6) 0.0261(5) 0.0279(6) 0.0026(5) -0.0024(5) 0.0023(5)
C4 0.0263(5) 0.0278(6) 0.0283(6) 0.0028(5) -0.0035(4) -0.0003(4)
C11 0.0375(7) 0.0326(6) 0.0323(6) 0.0071(6) 0.0023(6) 0.0010(5)
C6 0.0254(6) 0.0389(7) 0.0397(7) -0.0040(6) -0.0081(5) 0.0053(5)
C8 0.0269(6) 0.0453(8) 0.0388(7) 0.0110(7) 0.0013(5) 0.0026(6)
C10 0.0405(7) 0.0411(8) 0.0349(7) 0.0098(6) -0.0014(6) 0.0117(6)
C9 0.0292(6) 0.0565(9) 0.0427(8) 0.0133(8) -0.0023(6) 0.0102(6)

loop_
_atom_type_symbol
_atom_type_description
_atom_type_scat_dispersion_real
_atom_type_scat_dispersion_imag
_atom_type_scat_source
C C 0.0033 0.0016 'International Tables Vol C Tables 4.2.6.8 and 6.1.1.4'
H H 0.0000 0.0000 'International Tables Vol C Tables 4.2.6.8 and 6.1.1.4'
N N 0.0061 0.0033 'International Tables Vol C Tables 4.2.6.8 and 6.1.1.4'
O O 0.0106 0.0060 'International Tables Vol C Tables 4.2.6.8 and 6.1.1.4'

loop_
_geom_angle_atom_site_label_1
_geom_angle_atom_site_label_2
_geom_angle_atom_site_label_3
_geom_angle
_geom_angle_site_symmetry_1
_geom_angle_site_symmetry_3
_geom_angle_publ_flag
C5 O5 H5 112.5(19) . . ?
C1 O1 C4 108.95(10) . . ?
C3 O4 H4 116.1(16) . . ?
C6 O6 H6 110.3(17) . . ?
C2 O3 H3 112.6(16) . . ?
C7 N1 C11 122.74(12) . . ?
C7 N1 H1 116.8(16) . . ?
C11 N1 H1 120.4(16) . . ?
O4 C3 C2 134.53(12) . . ?
O4 C3 C4 115.83(11) . . ?
C2 C3 C4 109.63(12) . . ?
O3 C2 C1 117.99(12) . . ?
C3 C2 O3 133.95(13) . . ?
C3 C2 C1 108.05(11) . . ?
N1 C7 C12 116.76(11) . . ?
N1 C7 C8 119.17(13) . . ?
C8 C7 C12 124.04(13) . . ?
O1 C1 C2 108.88(11) . . ?
O2 C1 O1 120.46(13) . . ?
O2 C1 C2 130.66(13) . . ?
O5 C5 C4 110.73(10) . . ?
O5 C5 C6 108.27(11) . . ?
O5 C5 H5A 109.8(13) . . ?
C4 C5 H5A 108.9(13) . . ?
C6 C5 C4 111.06(11) . . ?
C6 C5 H5A 108.0(13) . . ?
O8 C12 O7 128.04(13) . . ?
O8 C12 C7 116.35(12) . . ?
O7 C12 C7 115.59(12) . . ?
O1 C4 C3 104.43(10) . . ?
O1 C4 C5 110.14(11) . . ?
O1 C4 H4A 106.9(14) . . ?
C3 C4 C5 113.31(11) . . ?
C3 C4 H4A 109.1(14) . . ?
C5 C4 H4A 112.4(13) . . ?
N1 C11 C10 119.65(13) . . ?
N1 C11 H11 117.4(14) . . ?
C10 C11 H11 122.9(14) . . ?
O6 C6 C5 111.82(13) . . ?
O6 C6 H6A 106.0(14) . . ?
O6 C6 H6B 111.3(13) . . ?
C5 C6 H6A 110.5(14) . . ?
C5 C6 H6B 110.6(12) . . ?
H6A C6 H6B 106.4(19) . . ?
C7 C8 C9 119.33(14) . . ?
C7 C8 H8 121.3(14) . . ?
C9 C8 H8 119.4(14) . . ?
C11 C10 C9 119.08(14) . . ?
C11 C10 H10 121.0(14) . . ?
C9 C10 H10 119.9(14) . . ?
C8 C9 H9 119.9(14) . . ?
C10 C9 C8 120.02(14) . . ?
C10 C9 H9 120.1(14) . . ?

loop_
_geom_bond_atom_site_label_1
_geom_bond_atom_site_label_2
_geom_bond_distance
_geom_bond_site_symmetry_2
_geom_bond_publ_flag
O5 C5 1.4252(17) . ?
O5 H5 0.82(3) . ?
O1 C1 1.3831(16) . ?
O1 C4 1.4399(16) . ?
O4 C3 1.3338(16) . ?
O4 H4 0.90(3) . ?
O8 C12 1.2402(17) . ?
O6 C6 1.4193(18) . ?
O6 H6 0.84(3) . ?
O3 C2 1.3443(16) . ?
O3 H3 0.91(3) . ?
O7 C12 1.2478(16) . ?
O2 C1 1.2011(18) . ?
N1 C7 1.3404(17) . ?
N1 C11 1.3432(18) . ?
N1 H1 0.88(2) . ?
C3 C2 1.3426(18) . ?
C3 C4 1.4980(18) . ?
C2 C1 1.4580(19) . ?
C7 C12 1.5186(18) . ?
C7 C8 1.3779(19) . ?
C5 C4 1.5298(19) . ?
C5 C6 1.5130(18) . ?
C5 H5A 0.99(2) . ?
C4 H4A 0.99(3) . ?
C11 C10 1.376(2) . ?
C11 H11 0.95(2) . ?
C6 H6A 0.96(2) . ?
C6 H6B 0.98(2) . ?
C8 C9 1.386(2) . ?
C8 H8 0.94(2) . ?
C10 C9 1.377(2) . ?
C10 H10 0.96(2) . ?
C9 H9 0.97(2) . ?

loop_
_geom_hbond_atom_site_label_D
_geom_hbond_atom_site_label_H
_geom_hbond_atom_site_label_A
_geom_hbond_distance_DH
_geom_hbond_distance_HA
_geom_hbond_distance_DA
_geom_hbond_angle_DHA
_geom_hbond_site_symmetry_A
_geom_hbond_publ_flag
C5 H5A O4 0.99(2) 2.57(2) 3.4146(17) 143.4(17) 2_665 yes
C11 H11 O2 0.95(2) 2.54(2) 3.2020(19) 126.8(17) 1_547 yes
O6 H6 O5 0.84(3) 1.92(3) 2.7468(16) 170(3) 2_675 yes
N1 H1 O6 0.88(2) 1.91(2) 2.7158(15) 153(2) 2_666 yes
C6 H6A O7 0.96(2) 2.55(2) 3.3072(18) 135.6(18) 2_664 yes
C9 H9 O8 0.97(2) 2.43(2) 3.1182(19) 127.5(17) 3_647 yes
O3 H3 O8 0.91(3) 1.71(3) 2.6055(16) 166(2) . yes
O4 H4 O7 0.90(3) 1.65(3) 2.5261(15) 162(2) . yes
O5 H5 O1 0.82(3) 2.04(3) 2.8480(14) 170(2) 1_556 yes

loop_
_geom_torsion_atom_site_label_1
_geom_torsion_atom_site_label_2
_geom_torsion_atom_site_label_3
_geom_torsion_atom_site_label_4
_geom_torsion
_geom_torsion_site_symmetry_1
_geom_torsion_site_symmetry_2
_geom_torsion_site_symmetry_3
_geom_torsion_site_symmetry_4
_geom_torsion_publ_flag
O5 C5 C4 O1 -53.45(14) . . . . ?
O5 C5 C4 C3 63.11(14) . . . . ?
O5 C5 C6 O6 -63.31(15) . . . . ?
O4 C3 C2 O3 2.3(3) . . . . ?
O4 C3 C2 C1 -178.90(15) . . . . ?
O4 C3 C4 O1 -179.59(11) . . . . ?
O4 C3 C4 C5 60.53(16) . . . . ?
O3 C2 C1 O1 177.64(12) . . . . ?
O3 C2 C1 O2 -2.3(3) . . . . ?
N1 C7 C12 O8 -176.05(13) . . . . ?
N1 C7 C12 O7 2.40(19) . . . . ?
N1 C7 C8 C9 -0.2(2) . . . . ?
N1 C11 C10 C9 0.2(2) . . . . ?
C3 C2 C1 O1 -1.36(16) . . . . ?
C3 C2 C1 O2 178.66(16) . . . . ?
C2 C3 C4 O1 1.28(15) . . . . ?
C2 C3 C4 C5 -118.59(13) . . . . ?
C7 N1 C11 C10 0.6(2) . . . . ?
C7 C8 C9 C10 0.9(3) . . . . ?
C1 O1 C4 C3 -2.11(14) . . . . ?
C1 O1 C4 C5 119.87(11) . . . . ?
C12 C7 C8 C9 -178.37(15) . . . . ?
C4 O1 C1 O2 -177.83(14) . . . . ?
C4 O1 C1 C2 2.19(15) . . . . ?
C4 C3 C2 O3 -178.77(16) . . . . ?
C4 C3 C2 C1 0.00(16) . . . . ?
C4 C5 C6 O6 174.92(12) . . . . ?
C11 N1 C7 C12 177.71(13) . . . . ?
C11 N1 C7 C8 -0.6(2) . . . . ?
C11 C10 C9 C8 -0.9(3) . . . . ?
C6 C5 C4 O1 66.88(14) . . . . ?
C6 C5 C4 C3 -176.56(12) . . . . ?
C8 C7 C12 O8 2.2(2) . . . . ?
C8 C7 C12 O7 -179.38(15) . . . . ?

_cod_database_fobs_code 2108680
